data_1513977
loop_
_publ_author_name
'Botkovitz, P.'
'Brec, R.'
'Deniard, P.'
'Tournoux, M.'
'Burr, G.'

_publ_section_title
;
 Electrochemical and neutron diffraction study of a prelithiated
 hollandite-type Lix Mn O2 phase
;
_journal_coden_ASTM MCLCA5
_journal_name_full 'Molecular Crystals and Liquid Crystals'
_journal_page_first 233
_journal_page_last 238
_journal_volume 244
_journal_year 1994
_chemical_formula_structural 'Li2.72 Mn6.64 O16'
_chemical_formula_sum 'Li2.72 Mn6.64 O16'
_chemical_name_mineral 'Hollandite, lithian'
_chemical_name_systematic
;
Lithium Manganese Oxide (2.7/6.6/16)
;
_space_group_IT_number 12
_symmetry_Int_Tables_number 12
_symmetry_space_group_name_Hall '-I 2y'
_symmetry_space_group_name_H-M 'I 1 2/m 1'
_audit_creation_date 1996/04/22
_audit_update_record 1999/06/02
_cell_angle_alpha 90.
_cell_angle_beta 92.27
_cell_angle_gamma 90.
_cell_formula_units_Z 1
_cell_length_a 9.834(1)
_cell_length_b 2.7846(5)
_cell_length_c 10.191(1)
_cell_volume 278.85(6)
_refine_ls_R_factor_all 0.033
_cod_data_source_file 'data_LixMnO2mlanie075540.cif'
_cod_data_source_block /var/www/cod/tmp/uploads/1395758640.11-D290F29E9218B844.cif
_cod_original_cell_volume 278.85
_cod_database_code 1513977

loop_
_symmetry_equiv_pos_site_id
_symmetry_equiv_pos_as_xyz
1 'x, -y, z'
2 '-x, -y, -z'
3 '-x, y, -z'
4 'x, y, z'
5 'x+1/2, -y+1/2, z+1/2'
6 '-x+1/2, -y+1/2, -z+1/2'
7 '-x+1/2, y+1/2, -z+1/2'
8 'x+1/2, y+1/2, z+1/2'

loop_
_atom_site_label
_atom_site_type_symbol
_atom_site_symmetry_multiplicity
_atom_site_Wyckoff_symbol
_atom_site_fract_x
_atom_site_fract_y
_atom_site_fract_z
_atom_site_occupancy
_atom_site_attached_hydrogens
_atom_site_U_iso_or_equiv
Mn1 Mn4.409+ 4 i 0.363(1) 0 0.1910(9) 0.83(1) 0 -.028
Mn2 Mn4.409+ 4 i 0.8278(9) 0 0.358(1) 0.83(1) 0 -.0369
O1 O2- 4 i 0.1510(8) 0 0.2061(7) 1. 0 0.0116
O2 O2- 4 i 0.7839(8) 0 0.1458(1) 1. 0 0.0275
O3 O2- 4 i 0.5405(6) 0 0.1692(6) 1. 0 -.0215
O4 O2- 4 i 0.8279(7) 0 0.5412(9) 1. 0 -.0084

loop_
_atom_type_symbol
_atom_type_oxidation_number
Li1+ 1
Mn4.409+ 4.409
O2- -2
